data_1528501
loop_
_publ_author_name
'Fu, W.T.'
'Ijdo, D.J.W.'

_publ_section_title
;
 New insight into the symmetry and the structure of the double perovskites
 Ba2 Ln Nb O6 (Ln = lanthanides and Y)
;
_journal_name_full 'Journal of Solid State Chemistry'
_journal_page_first 1022
_journal_page_last 1028
_journal_volume 179
_journal_year 2006
_chemical_formula_sum 'Ba2 Nb O6 Tb'
_chemical_name_systematic 'Ba2 Tb Nb O6'
_space_group_IT_number 87
_symmetry_space_group_name_Hall '-I 4'
_symmetry_space_group_name_H-M 'I 4/m'
_cell_angle_alpha 90
_cell_angle_beta 90
_cell_angle_gamma 90
_cell_formula_units_Z 2
_cell_length_a 5.98428
_cell_length_b 5.98428
_cell_length_c 8.48173
_cell_volume 303.744
_citation_journal_id_ASTM JSSCBI
_cod_data_source_file Fu_JSSCBI_2006_1002.cif
_cod_data_source_block Ba2Nb1O6Tb1
_cod_original_cell_volume 303.7444
_cod_original_formula_sum 'Ba2 Nb1 O6 Tb1'
_cod_database_code 1528501

loop_
_symmetry_equiv_pos_as_xyz
x,y,z
-y,x,z
-x,-y,z
y,-x,z
-x,-y,-z
y,-x,-z
x,y,-z
-y,x,-z
x+1/2,y+1/2,z+1/2
-y+1/2,x+1/2,z+1/2
-x+1/2,-y+1/2,z+1/2
y+1/2,-x+1/2,z+1/2
-x+1/2,-y+1/2,-z+1/2
y+1/2,-x+1/2,-z+1/2
x+1/2,y+1/2,-z+1/2
-y+1/2,x+1/2,-z+1/2

loop_
_atom_site_label
_atom_site_type_symbol
_atom_site_fract_x
_atom_site_fract_y
_atom_site_fract_z
_atom_site_occupancy
_atom_site_U_iso_or_equiv
Nb1 Nb+5 0 0 0.5 1 0.0
O2 O-2 0.242 0.292 0 1 0.0
Ba1 Ba+2 0 0.5 0.25 1 0.0
O1 O-2 0 0 0.271 1 0.0
Tb1 Tb+3 0 0 0 1 0.0
